data_4332480
loop_
_publ_author_name
'Michailovski, Alexej'
'R\"uegger, Heinz'
'Sheptyakov, Denis'
'Patzke, Greta R.'

_publ_section_title
;
 Synthesis and Characterization of Novel Fluorinated Poly(oxomolybdates)
;
_journal_issue 14
_journal_name_full 'Inorganic Chemistry'
_journal_page_first 5641
_journal_page_last 5652
_journal_paper_doi 10.1021/ic0604359
_journal_volume 45
_journal_year 2006
_chemical_formula_sum 'Cs4 F6 Mo6 Na2 O24'
_chemical_formula_weight 1651.26
_chemical_name_systematic
; 
 ? 
;
_space_group_IT_number 14
_symmetry_cell_setting monoclinic
_symmetry_space_group_name_Hall '-P 2yn'
_symmetry_space_group_name_H-M 'P 1 21/n 1'
_atom_sites_solution_hydrogens geom
_atom_sites_solution_primary direct
_atom_sites_solution_secondary difmap
_audit_creation_method SHELXL-97
_cell_angle_alpha 90.00
_cell_angle_beta 106.587(3)
_cell_angle_gamma 90.00
_cell_formula_units_Z 2
_cell_length_a 10.3151(9)
_cell_length_b 9.9090(9)
_cell_length_c 15.7018(15)
_cell_measurement_temperature 295(2)
_cell_volume 1538.1(2)
_computing_structure_refinement 'SHELXL-97 (Sheldrick, 1997)'
_computing_structure_solution 'SHELXS-97 (Sheldrick, 1990)'
_diffrn_ambient_temperature 295(2)
_diffrn_measured_fraction_theta_full 0.999
_diffrn_measured_fraction_theta_max 0.931
_diffrn_measurement_device_type 'SMART Platform, CCD Detector'
_diffrn_measurement_method '\w scans'
_diffrn_radiation_monochromator graphite
_diffrn_radiation_source 'fine-focus sealed tube'
_diffrn_radiation_type MoK\a
_diffrn_radiation_wavelength 0.71073
_diffrn_reflns_av_R_equivalents 0.0495
_diffrn_reflns_av_sigmaI/netI 0.0511
_diffrn_reflns_limit_h_max 15
_diffrn_reflns_limit_h_min -16
_diffrn_reflns_limit_k_max 15
_diffrn_reflns_limit_k_min -15
_diffrn_reflns_limit_l_max 24
_diffrn_reflns_limit_l_min -23
_diffrn_reflns_number 23280
_diffrn_reflns_theta_full 25.00
_diffrn_reflns_theta_max 33.90
_diffrn_reflns_theta_min 2.12
_exptl_absorpt_coefficient_mu 7.183
_exptl_absorpt_correction_T_max 0.238
_exptl_absorpt_correction_T_min 0.102
_exptl_absorpt_correction_type empirical
_exptl_absorpt_process_details 'Sadabs, G. Sheldrick, 1997, Goettingen'
_exptl_crystal_colour colorless
_exptl_crystal_density_diffrn 3.565
_exptl_crystal_density_method 'not measured'
_exptl_crystal_description plate
_exptl_crystal_F_000 1480
_exptl_crystal_size_max 0.45
_exptl_crystal_size_mid 0.36
_exptl_crystal_size_min 0.20
_refine_diff_density_max 1.823
_refine_diff_density_min -0.994
_refine_diff_density_rms 0.136
_refine_ls_extinction_coef 0.00220(5)
_refine_ls_extinction_expression Fc^*^=kFc[1+0.001xFc^2^\l^3^/sin(2\q)]^-1/4^
_refine_ls_extinction_method SHELXL
_refine_ls_goodness_of_fit_ref 0.874
_refine_ls_hydrogen_treatment none
_refine_ls_matrix_type full
_refine_ls_number_parameters 191
_refine_ls_number_reflns 5803
_refine_ls_number_restraints 0
_refine_ls_restrained_S_all 0.874
_refine_ls_R_factor_all 0.0373
_refine_ls_R_factor_gt 0.0229
_refine_ls_shift/su_max 0.003
_refine_ls_shift/su_mean 0.000
_refine_ls_structure_factor_coef Fsqd
_refine_ls_weighting_details 'calc w=1/[\s^2^(Fo^2^)+(0.0136P)^2^+0.0000P] where P=(Fo^2^+2Fc^2^)/3'
_refine_ls_weighting_scheme calc
_refine_ls_wR_factor_gt 0.0457
_refine_ls_wR_factor_ref 0.0470
_reflns_number_gt 4209
_reflns_number_total 5803
_reflns_threshold_expression >2sigma(I)
_cod_data_source_file ic0604359sup1.cif
_cod_data_source_block nacscif
_cod_depositor_comments
;

2023-09-06
Z value and formula fixed to values more according to usual
chemical conventions.                 miguel
;
_cod_original_formula_sum 'Cs2 F3 Mo3 Na O12'
_cod_original_formula_weight 825.63
_cod_original_formula_units_Z 4
_cod_original_sg_symbol_H-M 'P 21/n'
_cod_database_code 4332480

loop_
_symmetry_equiv_pos_as_xyz
'x, y, z'
'-x+1/2, y+1/2, -z+1/2'
'-x, -y, -z'
'x-1/2, -y-1/2, z-1/2'

loop_
_atom_site_label
_atom_site_type_symbol
_atom_site_fract_x
_atom_site_fract_y
_atom_site_fract_z
_atom_site_U_iso_or_equiv
_atom_site_adp_type
_atom_site_occupancy
_atom_site_symmetry_multiplicity
_atom_site_calc_flag
Na1 Na 0.18365(12) 0.36450(12) 0.09629(8) 0.0287(3) Uani 1 1 d
Cs1 Cs 0.46146(2) 0.61717(2) 0.247488(13) 0.02989(6) Uani 1 1 d
Cs2 Cs 0.64663(2) 0.86074(2) 0.065850(14) 0.03226(6) Uani 1 1 d
Mo1 Mo 0.05286(3) 0.73434(3) 0.158647(17) 0.02005(6) Uani 1 1 d
Mo2 Mo 0.83890(3) 0.48393(2) 0.151687(17) 0.02019(6) Uani 1 1 d
Mo3 Mo 0.21101(2) 0.75156(2) 0.002459(17) 0.01963(6) Uani 1 1 d
F1 F 0.88289(17) 0.62995(16) 0.05740(11) 0.0242(4) Uani 1 1 d
F2 F 0.17520(17) 0.59884(16) 0.09936(11) 0.0234(4) Uani 1 1 d
F3 F 0.53588(16) 0.85511(17) 0.40940(11) 0.0246(4) Uani 1 1 d
O1 O 1.0105(2) 0.5706(2) 0.21063(13) 0.0234(4) Uani 1 1 d
O2 O 0.0755(2) 0.82248(19) 0.05291(13) 0.0229(4) Uani 1 1 d
O3 O 0.2812(2) 0.5977(2) -0.04550(13) 0.0234(4) Uani 1 1 d
O4 O 0.5662(2) 0.3413(2) 0.32287(15) 0.0300(5) Uani 1 1 d
O5 O 0.1965(2) 0.7841(2) 0.23800(15) 0.0307(5) Uani 1 1 d
O6 O 0.8456(2) 0.3604(2) 0.22885(15) 0.0312(5) Uani 1 1 d
O7 O 0.7257(2) 0.5953(2) 0.17243(15) 0.0316(5) Uani 1 1 d
O8 O 0.6955(2) 0.6312(2) 0.42024(14) 0.0296(5) Uani 1 1 d
O9 O 0.3565(2) 0.7998(2) 0.07982(15) 0.0321(5) Uani 1 1 d
O10 O 0.3262(3) 0.6140(3) 0.4206(2) 0.0600(9) Uani 1 1 d
O11 O 0.4073(3) 0.4075(3) 0.08528(18) 0.0449(6) Uani 1 1 d
O12 O 0.9442(3) 0.6563(3) 0.36949(17) 0.0524(8) Uani 1 1 d

loop_
_atom_site_aniso_label
_atom_site_aniso_U_11
_atom_site_aniso_U_22
_atom_site_aniso_U_33
_atom_site_aniso_U_23
_atom_site_aniso_U_13
_atom_site_aniso_U_12
Na1 0.0239(7) 0.0298(7) 0.0334(7) -0.0031(5) 0.0100(6) -0.0040(5)
Cs1 0.02746(11) 0.03074(11) 0.02826(11) 0.00161(8) 0.00278(8) 0.00126(8)
Cs2 0.02510(11) 0.03498(12) 0.03585(12) 0.00273(9) 0.00734(9) 0.00000(9)
Mo1 0.01882(12) 0.02105(12) 0.02077(12) -0.00307(10) 0.00641(10) -0.00168(10)
Mo2 0.02170(13) 0.01959(12) 0.02191(13) 0.00012(10) 0.01045(10) -0.00021(10)
Mo3 0.01805(12) 0.01998(12) 0.02085(12) -0.00013(10) 0.00553(10) -0.00395(10)
F1 0.0253(9) 0.0248(9) 0.0217(9) 0.0011(7) 0.0056(7) -0.0053(7)
F2 0.0251(9) 0.0215(9) 0.0256(9) 0.0011(7) 0.0106(8) 0.0017(7)
F3 0.0188(9) 0.0277(9) 0.0279(9) 0.0058(7) 0.0077(7) 0.0019(7)
O1 0.0246(11) 0.0240(11) 0.0215(11) 0.0013(8) 0.0065(9) -0.0025(9)
O2 0.0233(11) 0.0195(10) 0.0273(11) 0.0010(9) 0.0094(9) 0.0003(9)
O3 0.0189(10) 0.0260(11) 0.0267(11) -0.0001(9) 0.0087(9) -0.0009(9)
O4 0.0261(12) 0.0288(12) 0.0376(13) 0.0082(10) 0.0129(10) -0.0008(9)
O5 0.0232(11) 0.0361(12) 0.0303(12) -0.0067(10) 0.0034(10) -0.0052(10)
O6 0.0386(14) 0.0291(12) 0.0286(12) 0.0047(9) 0.0139(11) -0.0023(10)
O7 0.0300(13) 0.0278(12) 0.0421(14) -0.0032(10) 0.0184(11) 0.0028(10)
O8 0.0340(13) 0.0262(11) 0.0292(12) -0.0042(9) 0.0098(10) 0.0036(10)
O9 0.0236(12) 0.0413(14) 0.0282(12) -0.0020(10) 0.0021(10) -0.0107(10)
O10 0.081(2) 0.0420(17) 0.072(2) 0.0126(15) 0.0461(19) 0.0124(15)
O11 0.0336(14) 0.0461(16) 0.0522(17) 0.0012(13) 0.0076(13) 0.0036(12)
O12 0.0527(18) 0.075(2) 0.0355(15) -0.0152(14) 0.0215(14) -0.0242(15)

loop_
_atom_type_symbol
_atom_type_description
_atom_type_scat_dispersion_real
_atom_type_scat_dispersion_imag
_atom_type_scat_source
O O 0.0106 0.0060 'International Tables Vol C Tables 4.2.6.8 and 6.1.1.4'
H H 0.0000 0.0000 'International Tables Vol C Tables 4.2.6.8 and 6.1.1.4'
F F 0.0171 0.0103 'International Tables Vol C Tables 4.2.6.8 and 6.1.1.4'
Na Na 0.0362 0.0249 'International Tables Vol C Tables 4.2.6.8 and 6.1.1.4'
Mo Mo -1.6832 0.6857 'International Tables Vol C Tables 4.2.6.8 and 6.1.1.4'
Cs Cs -0.3680 2.1192 'International Tables Vol C Tables 4.2.6.8 and 6.1.1.4'

loop_
_geom_angle_atom_site_label_1
_geom_angle_atom_site_label_2
_geom_angle_atom_site_label_3
_geom_angle
_geom_angle_site_symmetry_1
_geom_angle_site_symmetry_3
F3 Na1 F1 87.93(7) 2_545 3_665
F3 Na1 F2 89.93(7) 2_545 .
F1 Na1 F2 89.78(7) 3_665 .
F3 Na1 O11 170.02(10) 2_545 .
F1 Na1 O11 85.74(9) 3_665 .
F2 Na1 O11 82.34(8) . .
F3 Na1 O10 86.80(9) 2_545 2_545
F1 Na1 O10 85.53(9) 3_665 2_545
F2 Na1 O10 174.38(11) . 2_545
O11 Na1 O10 100.37(10) . 2_545
F3 Na1 O5 102.03(8) 2_545 2_545
F1 Na1 O5 160.50(8) 3_665 2_545
F2 Na1 O5 106.75(8) . 2_545
O11 Na1 O5 86.32(9) . 2_545
O10 Na1 O5 78.43(9) 2_545 2_545
F3 Na1 Cs1 126.12(6) 2_545 .
F1 Na1 Cs1 123.32(6) 3_665 .
F2 Na1 Cs1 52.53(5) . .
O11 Na1 Cs1 52.81(7) . .
O10 Na1 Cs1 132.95(9) 2_545 .
O5 Na1 Cs1 63.68(6) 2_545 .
F3 Na1 Cs1 56.95(5) 2_545 2_545
F1 Na1 Cs1 126.59(6) 3_665 2_545
F2 Na1 Cs1 124.75(6) . 2_545
O11 Na1 Cs1 132.92(8) . 2_545
O10 Na1 Cs1 56.67(7) 2_545 2_545
O5 Na1 Cs1 51.35(5) 2_545 2_545
Cs1 Na1 Cs1 110.08(3) . 2_545
F3 Na1 Cs2 123.62(6) 2_545 3_665
F1 Na1 Cs2 54.68(5) 3_665 3_665
F2 Na1 Cs2 125.26(6) . 3_665
O11 Na1 Cs2 57.76(7) . 3_665
O10 Na1 Cs2 53.77(6) 2_545 3_665
O5 Na1 Cs2 106.26(6) 2_545 3_665
Cs1 Na1 Cs2 110.09(3) . 3_665
Cs1 Na1 Cs2 109.98(3) 2_545 3_665
O4 Cs1 O8 66.21(6) . .
O4 Cs1 O6 120.61(6) . 2_655
O8 Cs1 O6 62.67(6) . 2_655
O4 Cs1 O9 147.72(6) . .
O8 Cs1 O9 135.49(6) . .
O6 Cs1 O9 72.83(6) 2_655 .
O4 Cs1 O5 133.83(6) . .
O8 Cs1 O5 117.91(5) . .
O6 Cs1 O5 96.70(6) 2_655 .
O9 Cs1 O5 64.54(6) . .
O4 Cs1 F2 112.47(5) . .
O8 Cs1 F2 166.48(5) . .
O6 Cs1 F2 124.23(5) 2_655 .
O9 Cs1 F2 52.71(5) . .
O5 Cs1 F2 52.37(5) . .
O4 Cs1 O11 71.95(6) . .
O8 Cs1 O11 130.08(6) . .
O6 Cs1 O11 124.22(6) 2_655 .
O9 Cs1 O11 76.48(6) . .
O5 Cs1 O11 110.41(6) . .
F2 Cs1 O11 58.06(5) . .
O4 Cs1 O7 80.86(5) . .
O8 Cs1 O7 78.22(6) . .
O6 Cs1 O7 61.26(5) 2_655 .
O9 Cs1 O7 81.88(6) . .
O5 Cs1 O7 144.67(6) . .
F2 Cs1 O7 115.17(5) . .
O11 Cs1 O7 69.23(6) . .
O4 Cs1 O10 82.07(6) . .
O8 Cs1 O10 72.09(7) . .
O6 Cs1 O10 108.06(6) 2_655 .
O9 Cs1 O10 123.92(6) . .
O5 Cs1 O10 59.65(7) . .
F2 Cs1 O10 94.40(6) . .
O11 Cs1 O10 127.72(7) . .
O7 Cs1 O10 149.76(7) . .
O4 Cs1 F3 110.66(5) . .
O8 Cs1 F3 49.82(5) . .
O6 Cs1 F3 50.60(5) 2_655 .
O9 Cs1 F3 100.31(5) . .
O5 Cs1 F3 71.29(5) . .
F2 Cs1 F3 123.29(4) . .
O11 Cs1 F3 174.79(5) . .
O7 Cs1 F3 106.42(5) . .
O10 Cs1 F3 57.47(6) . .
O4 Cs1 O5 45.04(5) . 2_545
O8 Cs1 O5 103.50(5) . 2_545
O6 Cs1 O5 165.25(5) 2_655 2_545
O9 Cs1 O5 120.92(5) . 2_545
O5 Cs1 O5 94.54(2) . 2_545
F2 Cs1 O5 70.40(4) . 2_545
O11 Cs1 O5 59.59(6) . 2_545
O7 Cs1 O5 112.84(5) . 2_545
O10 Cs1 O5 69.81(6) . 2_545
F3 Cs1 O5 125.52(4) . 2_545
O4 Cs1 Na1 77.61(5) . .
O8 Cs1 Na1 142.62(4) . .
O6 Cs1 Na1 152.10(5) 2_655 .
O9 Cs1 Na1 81.15(4) . .
O5 Cs1 Na1 80.64(4) . .
F2 Cs1 Na1 35.21(3) . .
O11 Cs1 Na1 36.56(5) . .
O7 Cs1 Na1 105.79(4) . .
O10 Cs1 Na1 94.61(6) . .
F3 Cs1 Na1 147.63(3) . .
O5 Cs1 Na1 39.98(4) 2_545 .
O4 Cs2 O7 64.22(6) 2_655 .
O4 Cs2 O8 66.57(6) 2_655 2_655
O7 Cs2 O8 129.90(6) . 2_655
O4 Cs2 O9 139.25(6) 2_655 .
O7 Cs2 O9 84.70(6) . .
O8 Cs2 O9 130.91(6) 2_655 .
O4 Cs2 O12 145.80(6) 2_655 4_575
O7 Cs2 O12 118.34(7) . 4_575
O8 Cs2 O12 107.34(7) 2_655 4_575
O9 Cs2 O12 71.46(6) . 4_575
O4 Cs2 O6 71.03(6) 2_655 2_655
O7 Cs2 O6 61.86(5) . 2_655
O8 Cs2 O6 93.89(6) 2_655 2_655
O9 Cs2 O6 71.22(6) . 2_655
O12 Cs2 O6 142.44(6) 4_575 2_655
O4 Cs2 O12 101.37(6) 2_655 2_655
O7 Cs2 O12 129.58(6) . 2_655
O8 Cs2 O12 53.59(6) 2_655 2_655
O9 Cs2 O12 77.84(7) . 2_655
O12 Cs2 O12 100.24(7) 4_575 2_655
O6 Cs2 O12 67.74(6) 2_655 2_655
O4 Cs2 O10 75.69(7) 2_655 4_675
O7 Cs2 O10 108.74(7) . 4_675
O8 Cs2 O10 66.51(6) 2_655 4_675
O9 Cs2 O10 142.55(7) . 4_675
O12 Cs2 O10 71.44(7) 4_575 4_675
O6 Cs2 O10 146.10(7) 2_655 4_675
O12 Cs2 O10 113.79(6) 2_655 4_675
O4 Cs2 F1 51.08(5) 2_655 .
O7 Cs2 F1 50.50(5) . .
O8 Cs2 F1 102.55(5) 2_655 .
O9 Cs2 F1 126.14(5) . .
O12 Cs2 F1 101.93(5) 4_575 .
O6 Cs2 F1 103.20(5) 2_655 .
O12 Cs2 F1 151.66(6) 2_655 .
O10 Cs2 F1 58.32(6) 4_675 .
O4 Cs2 O11 106.68(6) 2_655 3_665
O7 Cs2 O11 71.82(6) . 3_665
O8 Cs2 O11 132.88(6) 2_655 3_665
O9 Cs2 O11 86.03(6) . 3_665
O12 Cs2 O11 51.13(7) 4_575 3_665
O6 Cs2 O11 129.45(6) 2_655 3_665
O12 Cs2 O11 150.80(6) 2_655 3_665
O10 Cs2 O11 66.72(6) 4_675 3_665
F1 Cs2 O11 55.60(5) . 3_665
O4 Cs2 Na1 78.56(4) 2_655 3_665
O7 Cs2 Na1 77.40(4) . 3_665
O8 Cs2 Na1 101.72(4) 2_655 3_665
O9 Cs2 Na1 121.48(5) . 3_665
O12 Cs2 Na1 69.65(5) 4_575 3_665
O6 Cs2 Na1 136.60(4) 2_655 3_665
O12 Cs2 Na1 150.55(5) 2_655 3_665
O10 Cs2 Na1 37.14(5) 4_675 3_665
F1 Cs2 Na1 34.04(3) . 3_665
O11 Cs2 Na1 35.45(4) 3_665 3_665
O4 Cs2 Cs2 142.11(4) 2_655 3_675
O7 Cs2 Cs2 150.37(4) . 3_675
O8 Cs2 Cs2 75.90(4) 2_655 3_675
O9 Cs2 Cs2 65.77(4) . 3_675
O12 Cs2 Cs2 51.43(5) 4_575 3_675
O6 Cs2 Cs2 107.78(4) 2_655 3_675
O12 Cs2 Cs2 48.82(5) 2_655 3_675
O10 Cs2 Cs2 94.42(6) 4_675 3_675
F1 Cs2 Cs2 149.02(3) . 3_675
O11 Cs2 Cs2 102.33(4) 3_665 3_675
Na1 Cs2 Cs2 115.21(2) 3_665 3_675
O4 Mo1 O5 102.24(10) 2 .
O4 Mo1 O1 100.96(9) 2 1_455
O5 Mo1 O1 100.84(10) . 1_455
O4 Mo1 O2 97.68(10) 2 .
O5 Mo1 O2 101.63(10) . .
O1 Mo1 O2 146.88(8) 1_455 .
O4 Mo1 F2 165.51(9) 2 .
O5 Mo1 F2 90.11(9) . .
O1 Mo1 F2 83.84(7) 1_455 .
O2 Mo1 F2 72.12(7) . .
O4 Mo1 F1 87.28(9) 2 1_455
O5 Mo1 F1 169.07(9) . 1_455
O1 Mo1 F1 71.74(7) 1_455 1_455
O2 Mo1 F1 82.13(7) . 1_455
F2 Mo1 F1 81.23(6) . 1_455
O4 Mo1 Cs1 42.38(7) 2 2
O5 Mo1 Cs1 65.40(7) . 2
O1 Mo1 Cs1 126.47(6) 1_455 2
O2 Mo1 Cs1 85.23(6) . 2
F2 Mo1 Cs1 142.71(4) . 2
F1 Mo1 Cs1 125.40(4) 1_455 2
O4 Mo1 Cs1 144.63(8) 2 .
O5 Mo1 Cs1 42.44(7) . .
O1 Mo1 Cs1 87.35(6) 1_455 .
O2 Mo1 Cs1 93.07(6) . .
F2 Mo1 Cs1 48.46(4) . .
F1 Mo1 Cs1 127.67(4) 1_455 .
Cs1 Mo1 Cs1 105.811(7) 2 .
O4 Mo1 Cs2 35.17(8) 2 1_455
O5 Mo1 Cs2 137.20(7) . 1_455
O1 Mo1 Cs2 94.22(6) 1_455 1_455
O2 Mo1 Cs2 85.50(6) . 1_455
F2 Mo1 Cs2 131.49(5) . 1_455
F1 Mo1 Cs2 52.85(4) 1_455 1_455
Cs1 Mo1 Cs2 73.391(6) 2 1_455
Cs1 Mo1 Cs2 178.413(8) . 1_455
O7 Mo2 O6 102.65(10) . .
O7 Mo2 O3 97.44(10) . 3_665
O6 Mo2 O3 101.33(10) . 3_665
O7 Mo2 O1 101.73(10) . .
O6 Mo2 O1 97.56(10) . .
O3 Mo2 O1 149.35(8) 3_665 .
O7 Mo2 F1 89.26(9) . .
O6 Mo2 F1 165.91(9) . .
O3 Mo2 F1 84.29(7) 3_665 .
O1 Mo2 F1 72.35(7) . .
O7 Mo2 F3 165.96(9) . 2_645
O6 Mo2 F3 89.08(9) . 2_645
O3 Mo2 F3 72.39(7) 3_665 2_645
O1 Mo2 F3 84.07(7) . 2_645
F1 Mo2 F3 80.26(6) . 2_645
O7 Mo2 Cs1 140.12(7) . 2_645
O6 Mo2 Cs1 37.57(7) . 2_645
O3 Mo2 Cs1 94.92(6) 3_665 2_645
O1 Mo2 Cs1 85.52(6) . 2_645
F1 Mo2 Cs1 129.73(4) . 2_645
F3 Mo2 Cs1 52.40(4) 2_645 2_645
O7 Mo2 Cs2 37.89(7) . .
O6 Mo2 Cs2 140.54(7) . .
O3 Mo2 Cs2 88.19(6) 3_665 .
O1 Mo2 Cs2 92.40(6) . .
F1 Mo2 Cs2 51.68(4) . .
F3 Mo2 Cs2 130.01(5) 2_645 .
Cs1 Mo2 Cs2 176.680(8) 2_645 .
O9 Mo3 O8 102.75(11) . 4_575
O9 Mo3 O2 101.47(10) . .
O8 Mo3 O2 98.05(9) 4_575 .
O9 Mo3 O3 98.46(10) . .
O8 Mo3 O3 101.93(9) 4_575 .
O2 Mo3 O3 147.78(8) . .
O9 Mo3 F3 168.08(9) . 4_575
O8 Mo3 F3 86.78(9) 4_575 4_575
O2 Mo3 F3 84.01(7) . 4_575
O3 Mo3 F3 72.26(7) . 4_575
O9 Mo3 F2 89.30(9) . .
O8 Mo3 F2 165.80(9) 4_575 .
O2 Mo3 F2 71.86(7) . .
O3 Mo3 F2 83.40(7) . .
F3 Mo3 F2 82.30(6) 4_575 .
O9 Mo3 Cs1 41.40(8) . .
O8 Mo3 Cs1 144.00(8) 4_575 .
O2 Mo3 Cs1 93.89(6) . .
O3 Mo3 Cs1 84.59(6) . .
F3 Mo3 Cs1 128.34(5) 4_575 .
F2 Mo3 Cs1 48.92(4) . .
O9 Mo3 Cs1 138.52(8) . 4_575
O8 Mo3 Cs1 35.79(8) 4_575 4_575
O2 Mo3 Cs1 87.75(6) . 4_575
O3 Mo3 Cs1 93.86(6) . 4_575
F3 Mo3 Cs1 51.50(4) 4_575 4_575
F2 Mo3 Cs1 131.56(4) . 4_575
Cs1 Mo3 Cs1 178.329(8) . 4_575
O9 Mo3 Cs2 68.81(8) . 3_675
O8 Mo3 Cs2 34.93(7) 4_575 3_675
O2 Mo3 Cs2 96.59(6) . 3_675
O3 Mo3 Cs2 114.21(6) . 3_675
F3 Mo3 Cs2 121.46(5) 4_575 3_675
F2 Mo3 Cs2 153.11(4) . 3_675
Cs1 Mo3 Cs2 110.088(8) . 3_675
Cs1 Mo3 Cs2 69.996(6) 4_575 3_675
O9 Mo3 Cs2 31.40(7) . .
O8 Mo3 Cs2 82.80(8) 4_575 .
O2 Mo3 Cs2 128.64(6) . .
O3 Mo3 Cs2 79.15(6) . .
F3 Mo3 Cs2 146.75(4) 4_575 .
F2 Mo3 Cs2 111.26(4) . .
Cs1 Mo3 Cs2 63.483(7) . .
Cs1 Mo3 Cs2 115.654(7) 4_575 .
Cs2 Mo3 Cs2 56.674(6) 3_675 .
Mo2 F1 Mo1 95.46(6) . 1_655
Mo2 F1 Na1 131.18(8) . 3_665
Mo1 F1 Na1 131.63(8) 1_655 3_665
Mo2 F1 Cs2 97.40(5) . .
Mo1 F1 Cs2 94.96(5) 1_655 .
Na1 F1 Cs2 91.28(6) 3_665 .
Mo1 F2 Mo3 95.71(6) . .
Mo1 F2 Na1 129.92(8) . .
Mo3 F2 Na1 130.05(8) . .
Mo1 F2 Cs1 100.24(6) . .
Mo3 F2 Cs1 99.08(6) . .
Na1 F2 Cs1 92.26(6) . .
Mo2 F3 Mo3 95.33(6) 2_655 4_676
Mo2 F3 Na1 131.66(8) 2_655 2
Mo3 F3 Na1 131.55(8) 4_676 2
Mo2 F3 Cs1 96.37(5) 2_655 .
Mo3 F3 Cs1 97.41(6) 4_676 .
Na1 F3 Cs1 89.38(6) 2 .
Mo1 O1 Mo2 117.16(10) 1_655 .
Mo3 O2 Mo1 117.70(10) . .
Mo3 O3 Mo2 116.38(10) . 3_665
Mo1 O4 Cs2 125.58(10) 2_545 2_645
Mo1 O4 Cs1 115.44(10) 2_545 .
Cs2 O4 Cs1 110.59(7) 2_645 .
Mo1 O5 Na1 149.34(12) . 2
Mo1 O5 Cs1 116.12(10) . .
Na1 O5 Cs1 87.50(7) 2 .
Mo1 O5 Cs1 89.83(8) . 2
Na1 O5 Cs1 76.34(6) 2 2
Cs1 O5 Cs1 148.19(7) . 2
Mo2 O6 Cs1 122.65(10) . 2_645
Mo2 O6 Cs2 134.21(10) . 2_645
Cs1 O6 Cs2 92.84(6) 2_645 2_645
Mo2 O7 Cs2 122.37(10) . .
Mo2 O7 Cs1 143.01(11) . .
Cs2 O7 Cs1 91.17(5) . .
Mo3 O8 Cs1 125.25(10) 4_676 .
Mo3 O8 Cs2 126.72(11) 4_676 2_645
Cs1 O8 Cs2 106.63(6) . 2_645
Mo3 O9 Cs2 132.04(10) . .
Mo3 O9 Cs1 117.41(10) . .
Cs2 O9 Cs1 93.59(6) . .
Na1 O10 Cs2 89.09(8) 2 4_576
Na1 O10 Cs1 85.39(8) 2 .
Cs2 O10 Cs1 169.73(11) 4_576 .
Na1 O11 Cs1 90.63(8) . .
Na1 O11 Cs2 86.79(8) . 3_665
Cs1 O11 Cs2 170.90(9) . 3_665
Cs2 O12 Cs2 79.75(7) 4_676 2_645

loop_
_geom_bond_atom_site_label_1
_geom_bond_atom_site_label_2
_geom_bond_distance
_geom_bond_site_symmetry_2
Na1 F3 2.243(2) 2_545
Na1 F1 2.313(2) 3_665
Na1 F2 2.325(2) .
Na1 O11 2.400(3) .
Na1 O10 2.495(3) 2_545
Na1 O5 2.664(3) 2_545
Na1 Cs1 4.0290(13) .
Na1 Cs1 4.0449(12) 2_545
Na1 Cs2 4.1319(12) 3_665
Cs1 O4 3.051(2) .
Cs1 O8 3.077(2) .
Cs1 O6 3.080(2) 2_655
Cs1 O9 3.123(2) .
Cs1 O5 3.162(2) .
Cs1 F2 3.2001(17) .
Cs1 O11 3.210(3) .
Cs1 O7 3.271(2) .
Cs1 O10 3.391(3) .
Cs1 F3 3.3907(17) .
Cs1 O5 3.717(2) 2_545
Cs2 O4 2.985(2) 2_655
Cs2 O7 3.099(2) .
Cs2 O8 3.111(2) 2_655
Cs2 O9 3.122(2) .
Cs2 O12 3.197(3) 4_575
Cs2 O6 3.201(2) 2_655
Cs2 O12 3.321(3) 2_655
Cs2 O10 3.333(3) 4_675
Cs2 F1 3.3722(17) .
Cs2 O11 3.500(3) 3_665
Cs2 Na1 4.1318(12) 3_665
Cs2 Cs2 4.1799(5) 3_675
Mo1 O4 1.709(2) 2
Mo1 O5 1.713(2) .
Mo1 O1 1.9221(19) 1_455
Mo1 O2 1.9483(19) .
Mo1 F2 2.2210(16) .
Mo1 F1 2.2539(17) 1_455
Mo1 Cs1 4.0877(5) 2
Mo1 Cs2 4.2149(5) 1_455
Mo2 O7 1.704(2) .
Mo2 O6 1.710(2) .
Mo2 O3 1.947(2) 3_665
Mo2 O1 1.947(2) .
Mo2 F1 2.2080(16) .
Mo2 F3 2.2192(16) 2_645
Mo2 Cs1 4.2535(4) 2_645
Mo3 O9 1.707(2) .
Mo3 O8 1.710(2) 4_575
Mo3 O2 1.9251(19) .
Mo3 O3 1.930(2) .
Mo3 F3 2.2380(17) 4_575
Mo3 F2 2.2500(16) .
Mo3 Cs1 4.2967(5) 4_575
Mo3 Cs2 4.3549(4) 3_675
F1 Mo1 2.2539(17) 1_655
F1 Na1 2.313(2) 3_665
F3 Mo2 2.2192(16) 2_655
F3 Mo3 2.2380(17) 4_676
F3 Na1 2.243(2) 2
O1 Mo1 1.9221(19) 1_655
O3 Mo2 1.947(2) 3_665
O4 Mo1 1.709(2) 2_545
O4 Cs2 2.985(2) 2_645
O5 Na1 2.664(3) 2
O5 Cs1 3.717(2) 2
O6 Cs1 3.080(2) 2_645
O6 Cs2 3.201(2) 2_645
O8 Mo3 1.710(2) 4_676
O8 Cs2 3.111(2) 2_645
O10 Na1 2.495(3) 2
O10 Cs2 3.334(3) 4_576
O11 Cs2 3.500(3) 3_665
O12 Cs2 3.197(3) 4_676
O12 Cs2 3.321(3) 2_645
